data_4327063
loop_
_publ_author_name
'Douglas W. Stephan'
'Sharonna Greenberg'
'Todd W. Graham'
'Preston Chase'
'Jeff J. Hastie'
'Stephen J. Geier'
'Jeffrey M. Farrell'
'Christopher C. Brown'
'Zachariah M. Heiden'
'Gregory C. Welch'
'Matthias Ullrich'

_publ_section_title
;
 Metal-Free Catalytic Hydrogenation of Polar Substrates by Frustrated
 Lewis Pairs
;
_journal_name_full 'Inorganic Chemistry'
_journal_page_first 12338
_journal_page_last 12348
_journal_paper_doi 10.1021/ic200663v
_journal_volume 50
_journal_year 2011
_chemical_formula_sum 'C33 H50 N3'
_chemical_formula_weight 488.76
_chemical_name_systematic
; 
 ? 
;
_space_group_IT_number 14
_symmetry_cell_setting monoclinic
_symmetry_space_group_name_Hall '-P 2yn'
_symmetry_space_group_name_H-M 'P 1 21/n 1'
_atom_sites_solution_hydrogens geom
_atom_sites_solution_primary direct
_atom_sites_solution_secondary difmap
_audit_creation_method SHELXL-97
_cell_angle_alpha 90.00
_cell_angle_beta 95.411(4)
_cell_angle_gamma 90.00
_cell_formula_units_Z 4
_cell_length_a 10.7926(8)
_cell_length_b 21.6647(15)
_cell_length_c 12.7760(9)
_cell_measurement_temperature 150(2)
_cell_volume 2974.0(4)
_computing_structure_refinement 'SHELXL-97 (Sheldrick, 2008)'
_computing_structure_solution 'SHELXS-97 (Sheldrick, 2008)'
_diffrn_ambient_temperature 150(2)
_diffrn_measured_fraction_theta_full 0.995
_diffrn_measured_fraction_theta_max 0.995
_diffrn_radiation_monochromator graphite
_diffrn_radiation_source 'fine-focus sealed tube'
_diffrn_radiation_type MoK\a
_diffrn_radiation_wavelength 0.71073
_diffrn_reflns_av_R_equivalents 0.0305
_diffrn_reflns_av_sigmaI/netI 0.0303
_diffrn_reflns_limit_h_max 16
_diffrn_reflns_limit_h_min -15
_diffrn_reflns_limit_k_max 33
_diffrn_reflns_limit_k_min -32
_diffrn_reflns_limit_l_max 19
_diffrn_reflns_limit_l_min -19
_diffrn_reflns_number 45285
_diffrn_reflns_theta_full 33.26
_diffrn_reflns_theta_max 33.26
_diffrn_reflns_theta_min 1.86
_exptl_absorpt_coefficient_mu 0.063
_exptl_absorpt_correction_T_max 0.7465
_exptl_absorpt_correction_T_min 0.6828
_exptl_absorpt_correction_type multi-scan
_exptl_crystal_density_diffrn 1.092
_exptl_crystal_F_000 1076
_exptl_crystal_size_max 0.22
_exptl_crystal_size_mid 0.20
_exptl_crystal_size_min 0.18
_refine_diff_density_max 0.395
_refine_diff_density_min -0.222
_refine_diff_density_rms 0.040
_refine_ls_extinction_method none
_refine_ls_goodness_of_fit_ref 0.957
_refine_ls_hydrogen_treatment mixed
_refine_ls_matrix_type full
_refine_ls_number_parameters 343
_refine_ls_number_reflns 11398
_refine_ls_number_restraints 0
_refine_ls_restrained_S_all 0.957
_refine_ls_R_factor_all 0.0706
_refine_ls_R_factor_gt 0.0473
_refine_ls_shift/su_max 0.001
_refine_ls_shift/su_mean 0.000
_refine_ls_structure_factor_coef Fsqd
_refine_ls_weighting_details 'calc w=1/[\s^2^(Fo^2^)+(0.0449P)^2^+0.8871P] where P=(Fo^2^+2Fc^2^)/3'
_refine_ls_weighting_scheme calc
_refine_ls_wR_factor_gt 0.1065
_refine_ls_wR_factor_ref 0.1193
_reflns_number_gt 8292
_reflns_number_total 11398
_reflns_threshold_expression >2sigma(I)
_cod_data_source_file ic200663v_si_001.cif
_cod_data_source_block ccb086_0m
_cod_database_code 4327063

loop_
_symmetry_equiv_pos_as_xyz
'x, y, z'
'-x+1/2, y+1/2, -z+1/2'
'-x, -y, -z'
'x-1/2, -y-1/2, z-1/2'

loop_
_atom_site_label
_atom_site_type_symbol
_atom_site_fract_x
_atom_site_fract_y
_atom_site_fract_z
_atom_site_U_iso_or_equiv
_atom_site_adp_type
_atom_site_occupancy
_atom_site_symmetry_multiplicity
_atom_site_calc_flag
_atom_site_refinement_flags
N1 N 0.84251(7) 0.42391(3) 0.86538(6) 0.02175(14) Uani 1 1 d .
N2 N 0.74943(7) 0.32282(3) 0.99968(5) 0.02089(13) Uani 1 1 d .
N3 N 0.81941(7) 0.21507(3) 1.13971(6) 0.02349(14) Uani 1 1 d .
C1 C 0.63222(12) 0.45359(6) 0.57432(9) 0.0420(3) Uani 1 1 d .
H103 H 0.5857 0.4609 0.5086 0.050 Uiso 1 1 calc R
C2 C 0.65947(11) 0.39402(5) 0.60717(8) 0.0360(2) Uani 1 1 d .
H101 H 0.6317 0.3605 0.5630 0.043 Uiso 1 1 calc R
C3 C 0.72677(9) 0.38172(4) 0.70358(7) 0.02532(17) Uani 1 1 d .
C4 C 0.76879(8) 0.43197(4) 0.76726(7) 0.02249(16) Uani 1 1 d .
C5 C 0.77603(8) 0.43108(4) 0.96099(7) 0.02286(16) Uani 1 1 d .
H5 H 0.7234 0.4691 0.9528 0.027 Uiso 1 1 calc R
C6 C 0.69170(8) 0.37645(4) 0.97575(6) 0.02118(15) Uani 1 1 d .
C7 C 0.68013(8) 0.27195(4) 1.00753(6) 0.02202(15) Uani 1 1 d .
C8 C 0.75155(9) 0.21283(4) 1.03419(7) 0.02459(17) Uani 1 1 d .
H3 H 0.6908 0.1779 1.0324 0.030 Uiso 1 1 calc R
C9 C 0.75117(8) 0.20404(4) 1.22802(7) 0.02196(15) Uani 1 1 d .
C10 C 0.72122(8) 0.25202(4) 1.29576(7) 0.02330(16) Uani 1 1 d .
C11 C 0.74583(9) 0.31976(4) 1.27378(7) 0.02557(17) Uani 1 1 d .
H11 H 0.7821 0.3221 1.2047 0.031 Uiso 1 1 calc R
C12 C 0.62470(11) 0.35643(5) 1.26360(10) 0.0397(2) Uani 1 1 d .
H12A H 0.5659 0.3373 1.2100 0.059 Uiso 1 1 calc R
H12B H 0.6416 0.3990 1.2430 0.059 Uiso 1 1 calc R
H12C H 0.5888 0.3566 1.3313 0.059 Uiso 1 1 calc R
C13 C 0.63042(10) 0.17666(5) 1.40636(8) 0.0328(2) Uani 1 1 d .
H13 H 0.5898 0.1674 1.4673 0.039 Uiso 1 1 calc R
C14 C 0.66283(9) 0.23686(5) 1.38529(7) 0.02856(18) Uani 1 1 d .
H14 H 0.6449 0.2686 1.4329 0.034 Uiso 1 1 calc R
C15 C 0.71912(9) 0.14237(4) 1.24931(8) 0.02718(18) Uani 1 1 d .
C16 C 0.75313(11) 0.08905(4) 1.17995(9) 0.0355(2) Uani 1 1 d .
H16 H 0.7937 0.1070 1.1196 0.043 Uiso 1 1 calc R
C17 C 0.84757(15) 0.04591(6) 1.23962(11) 0.0520(3) Uani 1 1 d .
H17A H 0.8123 0.0296 1.3019 0.078 Uiso 1 1 calc R
H17B H 0.9239 0.0689 1.2614 0.078 Uiso 1 1 calc R
H17C H 0.8669 0.0117 1.1937 0.078 Uiso 1 1 calc R
C18 C 0.63800(16) 0.05394(7) 1.13468(14) 0.0630(4) Uani 1 1 d .
H18A H 0.5962 0.0357 1.1921 0.094 Uiso 1 1 calc R
H18B H 0.6627 0.0211 1.0881 0.094 Uiso 1 1 calc R
H18C H 0.5810 0.0824 1.0947 0.094 Uiso 1 1 calc R
C19 C 0.65750(10) 0.13008(5) 1.33820(8) 0.0326(2) Uani 1 1 d .
H19 H 0.6337 0.0889 1.3522 0.039 Uiso 1 1 calc R
C20 C 0.87084(10) 0.43970(5) 1.05576(8) 0.0322(2) Uani 1 1 d .
H20A H 0.9276 0.4043 1.0616 0.048 Uiso 1 1 calc R
H20B H 0.8275 0.4427 1.1196 0.048 Uiso 1 1 calc R
H20C H 0.9184 0.4776 1.0471 0.048 Uiso 1 1 calc R
C21 C 0.67305(11) 0.50251(5) 0.63767(9) 0.0373(2) Uani 1 1 d .
H21 H 0.6534 0.5435 0.6153 0.045 Uiso 1 1 calc R
C22 C 0.74255(9) 0.49300(4) 0.73375(8) 0.02724(18) Uani 1 1 d .
C23 C 0.79368(9) 0.54831(4) 0.79669(8) 0.03029(19) Uani 1 1 d .
H23 H 0.8419 0.5326 0.8619 0.036 Uiso 1 1 calc R
C24 C 0.69055(12) 0.59018(5) 0.82982(11) 0.0428(3) Uani 1 1 d .
H24A H 0.6437 0.6074 0.7671 0.064 Uiso 1 1 calc R
H24B H 0.7274 0.6238 0.8736 0.064 Uiso 1 1 calc R
H24C H 0.6344 0.5662 0.8700 0.064 Uiso 1 1 calc R
C25 C 0.88316(11) 0.58491(5) 0.73412(11) 0.0427(3) Uani 1 1 d .
H25A H 0.9505 0.5578 0.7157 0.064 Uiso 1 1 calc R
H25B H 0.9183 0.6194 0.7769 0.064 Uiso 1 1 calc R
H25C H 0.8379 0.6010 0.6697 0.064 Uiso 1 1 calc R
C26 C 0.75525(9) 0.31503(4) 0.73385(7) 0.02497(17) Uani 1 1 d .
H26 H 0.7823 0.3141 0.8109 0.030 Uiso 1 1 calc R
C27 C 0.64111(11) 0.27337(5) 0.71449(9) 0.0377(2) Uani 1 1 d .
H27A H 0.5722 0.2908 0.7495 0.057 Uiso 1 1 calc R
H27B H 0.6610 0.2321 0.7427 0.057 Uiso 1 1 calc R
H27C H 0.6170 0.2704 0.6388 0.057 Uiso 1 1 calc R
C28 C 0.86246(10) 0.29021(5) 0.67617(9) 0.0357(2) Uani 1 1 d .
H28A H 0.8382 0.2902 0.6003 0.054 Uiso 1 1 calc R
H28B H 0.8822 0.2480 0.6997 0.054 Uiso 1 1 calc R
H28C H 0.9358 0.3165 0.6915 0.054 Uiso 1 1 calc R
C29 C 0.56289(9) 0.38115(5) 0.95998(8) 0.02878(18) Uani 1 1 d .
H29 H 0.5243 0.4199 0.9438 0.035 Uiso 1 1 calc R
C30 C 0.49153(9) 0.32853(5) 0.96819(8) 0.0335(2) Uani 1 1 d .
H30 H 0.4033 0.3304 0.9573 0.040 Uiso 1 1 calc R
C31 C 0.55117(9) 0.27321(5) 0.99254(8) 0.02890(19) Uani 1 1 d .
H31 H 0.5044 0.2365 0.9989 0.035 Uiso 1 1 calc R
C32 C 0.84509(11) 0.19948(5) 0.95469(8) 0.0337(2) Uani 1 1 d .
H32A H 0.9061 0.2330 0.9561 0.050 Uiso 1 1 calc R
H32B H 0.8013 0.1963 0.8841 0.050 Uiso 1 1 calc R
H32C H 0.8879 0.1605 0.9728 0.050 Uiso 1 1 calc R
C33 C 0.83924(11) 0.34869(5) 1.35643(9) 0.0376(2) Uani 1 1 d .
H33A H 0.8078 0.3455 1.4257 0.056 Uiso 1 1 calc R
H33B H 0.8511 0.3923 1.3393 0.056 Uiso 1 1 calc R
H33C H 0.9189 0.3269 1.3574 0.056 Uiso 1 1 calc R
H100 H 0.8613(12) 0.2506(6) 1.1462(10) 0.034(3) Uiso 1 1 d .
H102 H 0.8805(12) 0.3872(6) 0.8690(10) 0.035(3) Uiso 1 1 d .

loop_
_atom_site_aniso_label
_atom_site_aniso_U_11
_atom_site_aniso_U_22
_atom_site_aniso_U_33
_atom_site_aniso_U_23
_atom_site_aniso_U_13
_atom_site_aniso_U_12
N1 0.0214(3) 0.0205(3) 0.0237(3) 0.0028(3) 0.0035(3) 0.0028(3)
N2 0.0211(3) 0.0208(3) 0.0209(3) 0.0001(2) 0.0026(2) -0.0022(3)
N3 0.0257(4) 0.0214(3) 0.0238(3) 0.0008(3) 0.0043(3) -0.0040(3)
C1 0.0535(7) 0.0410(6) 0.0293(5) 0.0059(4) -0.0083(5) 0.0112(5)
C2 0.0466(6) 0.0346(5) 0.0254(4) -0.0012(4) -0.0036(4) 0.0071(4)
C3 0.0285(4) 0.0252(4) 0.0225(4) 0.0013(3) 0.0039(3) 0.0045(3)
C4 0.0212(4) 0.0230(4) 0.0238(4) 0.0038(3) 0.0050(3) 0.0029(3)
C5 0.0251(4) 0.0193(3) 0.0245(4) -0.0006(3) 0.0039(3) 0.0003(3)
C6 0.0221(4) 0.0231(4) 0.0185(3) -0.0006(3) 0.0031(3) -0.0001(3)
C7 0.0250(4) 0.0237(4) 0.0178(3) -0.0007(3) 0.0039(3) -0.0050(3)
C8 0.0303(4) 0.0197(4) 0.0240(4) -0.0010(3) 0.0039(3) -0.0053(3)
C9 0.0219(4) 0.0208(4) 0.0232(4) 0.0032(3) 0.0021(3) -0.0012(3)
C10 0.0238(4) 0.0225(4) 0.0236(4) 0.0028(3) 0.0024(3) 0.0010(3)
C11 0.0318(5) 0.0213(4) 0.0238(4) 0.0014(3) 0.0034(3) 0.0020(3)
C12 0.0372(6) 0.0270(5) 0.0532(7) 0.0003(4) -0.0040(5) 0.0074(4)
C13 0.0307(5) 0.0378(5) 0.0310(5) 0.0089(4) 0.0094(4) -0.0027(4)
C14 0.0289(4) 0.0317(5) 0.0258(4) 0.0025(3) 0.0064(3) 0.0023(4)
C15 0.0291(4) 0.0219(4) 0.0307(4) 0.0041(3) 0.0033(3) -0.0028(3)
C16 0.0477(6) 0.0198(4) 0.0394(5) 0.0011(4) 0.0075(5) -0.0041(4)
C17 0.0734(9) 0.0319(6) 0.0520(7) 0.0055(5) 0.0121(7) 0.0153(6)
C18 0.0691(10) 0.0440(7) 0.0753(10) -0.0216(7) 0.0039(8) -0.0205(7)
C19 0.0332(5) 0.0281(4) 0.0370(5) 0.0085(4) 0.0061(4) -0.0064(4)
C20 0.0379(5) 0.0307(5) 0.0275(4) -0.0039(4) -0.0001(4) -0.0094(4)
C21 0.0434(6) 0.0311(5) 0.0364(5) 0.0106(4) -0.0015(4) 0.0094(4)
C22 0.0272(4) 0.0235(4) 0.0313(4) 0.0060(3) 0.0041(3) 0.0039(3)
C23 0.0295(5) 0.0211(4) 0.0400(5) 0.0065(4) 0.0021(4) 0.0023(3)
C24 0.0415(6) 0.0318(5) 0.0559(7) -0.0040(5) 0.0082(5) 0.0071(5)
C25 0.0373(6) 0.0296(5) 0.0617(7) 0.0124(5) 0.0080(5) -0.0013(4)
C26 0.0315(4) 0.0225(4) 0.0211(4) -0.0012(3) 0.0031(3) 0.0025(3)
C27 0.0370(6) 0.0351(5) 0.0410(6) 0.0001(4) 0.0037(4) -0.0050(4)
C28 0.0335(5) 0.0368(5) 0.0375(5) 0.0013(4) 0.0069(4) 0.0107(4)
C29 0.0233(4) 0.0327(5) 0.0303(4) -0.0001(4) 0.0022(3) 0.0037(3)
C30 0.0190(4) 0.0438(6) 0.0379(5) -0.0022(4) 0.0029(4) -0.0026(4)
C31 0.0245(4) 0.0339(5) 0.0290(4) -0.0017(4) 0.0058(3) -0.0099(4)
C32 0.0460(6) 0.0271(4) 0.0294(5) -0.0027(4) 0.0116(4) 0.0042(4)
C33 0.0372(6) 0.0354(5) 0.0388(5) 0.0070(4) -0.0029(4) -0.0110(4)

loop_
_atom_type_symbol
_atom_type_description
_atom_type_scat_dispersion_real
_atom_type_scat_dispersion_imag
_atom_type_scat_source
C C 0.0033 0.0016 'International Tables Vol C Tables 4.2.6.8 and 6.1.1.4'
H H 0.0000 0.0000 'International Tables Vol C Tables 4.2.6.8 and 6.1.1.4'
N N 0.0061 0.0033 'International Tables Vol C Tables 4.2.6.8 and 6.1.1.4'

loop_
_geom_angle_atom_site_label_1
_geom_angle_atom_site_label_2
_geom_angle_atom_site_label_3
_geom_angle
C4 N1 C5 115.91(7)
C4 N1 H102 111.6(8)
C5 N1 H102 107.8(8)
C6 N2 C7 118.63(8)
C9 N3 C8 118.01(7)
C9 N3 H100 111.5(8)
C8 N3 H100 108.5(8)
C2 C1 C21 119.51(10)
C2 C1 H103 120.2
C21 C1 H103 120.2
C1 C2 C3 121.68(10)
C1 C2 H101 119.2
C3 C2 H101 119.2
C2 C3 C4 118.36(8)
C2 C3 C26 118.82(8)
C4 C3 C26 122.79(8)
C3 C4 C22 120.32(8)
C3 C4 N1 122.28(8)
C22 C4 N1 117.36(8)
N1 C5 C6 111.33(7)
N1 C5 C20 109.11(8)
C6 C5 C20 111.33(7)
N1 C5 H5 108.3
C6 C5 H5 108.3
C20 C5 H5 108.3
N2 C6 C29 122.27(8)
N2 C6 C5 115.70(7)
C29 C6 C5 121.94(8)
N2 C7 C31 122.20(8)
N2 C7 C8 115.82(8)
C31 C7 C8 121.98(8)
N3 C8 C7 112.09(7)
N3 C8 C32 108.20(8)
C7 C8 C32 111.39(7)
N3 C8 H3 108.4
C7 C8 H3 108.4
C32 C8 H3 108.4
C10 C9 C15 120.31(8)
C10 C9 N3 121.88(7)
C15 C9 N3 117.73(8)
C14 C10 C9 118.49(8)
C14 C10 C11 118.55(8)
C9 C10 C11 122.93(7)
C10 C11 C33 112.59(8)
C10 C11 C12 110.79(8)
C33 C11 C12 110.53(9)
C10 C11 H11 107.6
C33 C11 H11 107.6
C12 C11 H11 107.6
C11 C12 H12A 109.5
C11 C12 H12B 109.5
H12A C12 H12B 109.5
C11 C12 H12C 109.5
H12A C12 H12C 109.5
H12B C12 H12C 109.5
C14 C13 C19 119.56(9)
C14 C13 H13 120.2
C19 C13 H13 120.2
C13 C14 C10 121.55(9)
C13 C14 H14 119.2
C10 C14 H14 119.2
C19 C15 C9 118.77(9)
C19 C15 C16 119.28(8)
C9 C15 C16 121.93(8)
C15 C16 C18 111.54(10)
C15 C16 C17 111.04(10)
C18 C16 C17 111.39(11)
C15 C16 H16 107.5
C18 C16 H16 107.5
C17 C16 H16 107.5
C16 C17 H17A 109.5
C16 C17 H17B 109.5
H17A C17 H17B 109.5
C16 C17 H17C 109.5
H17A C17 H17C 109.5
H17B C17 H17C 109.5
C16 C18 H18A 109.5
C16 C18 H18B 109.5
H18A C18 H18B 109.5
C16 C18 H18C 109.5
H18A C18 H18C 109.5
H18B C18 H18C 109.5
C13 C19 C15 121.28(9)
C13 C19 H19 119.4
C15 C19 H19 119.4
C5 C20 H20A 109.5
C5 C20 H20B 109.5
H20A C20 H20B 109.5
C5 C20 H20C 109.5
H20A C20 H20C 109.5
H20B C20 H20C 109.5
C1 C21 C22 121.26(10)
C1 C21 H21 119.4
C22 C21 H21 119.4
C21 C22 C4 118.85(9)
C21 C22 C23 119.27(9)
C4 C22 C23 121.79(9)
C22 C23 C24 112.21(9)
C22 C23 C25 110.35(9)
C24 C23 C25 110.45(9)
C22 C23 H23 107.9
C24 C23 H23 107.9
C25 C23 H23 107.9
C23 C24 H24A 109.5
C23 C24 H24B 109.5
H24A C24 H24B 109.5
C23 C24 H24C 109.5
H24A C24 H24C 109.5
H24B C24 H24C 109.5
C23 C25 H25A 109.5
C23 C25 H25B 109.5
H25A C25 H25B 109.5
C23 C25 H25C 109.5
H25A C25 H25C 109.5
H25B C25 H25C 109.5
C3 C26 C27 112.32(8)
C3 C26 C28 110.88(8)
C27 C26 C28 110.47(8)
C3 C26 H26 107.7
C27 C26 H26 107.7
C28 C26 H26 107.7
C26 C27 H27A 109.5
C26 C27 H27B 109.5
H27A C27 H27B 109.5
C26 C27 H27C 109.5
H27A C27 H27C 109.5
H27B C27 H27C 109.5
C26 C28 H28A 109.5
C26 C28 H28B 109.5
H28A C28 H28B 109.5
C26 C28 H28C 109.5
H28A C28 H28C 109.5
H28B C28 H28C 109.5
C30 C29 C6 118.97(9)
C30 C29 H29 120.5
C6 C29 H29 120.5
C31 C30 C29 118.71(9)
C31 C30 H30 120.6
C29 C30 H30 120.6
C30 C31 C7 119.22(9)
C30 C31 H31 120.4
C7 C31 H31 120.4
C8 C32 H32A 109.5
C8 C32 H32B 109.5
H32A C32 H32B 109.5
C8 C32 H32C 109.5
H32A C32 H32C 109.5
H32B C32 H32C 109.5
C11 C33 H33A 109.5
C11 C33 H33B 109.5
H33A C33 H33B 109.5
C11 C33 H33C 109.5
H33A C33 H33C 109.5
H33B C33 H33C 109.5

loop_
_geom_bond_atom_site_label_1
_geom_bond_atom_site_label_2
_geom_bond_distance
N1 C4 1.4306(11)
N1 C5 1.4820(11)
N1 H102 0.894(13)
N2 C6 1.3401(11)
N2 C7 1.3410(11)
N3 C9 1.4245(11)
N3 C8 1.4731(12)
N3 H100 0.892(13)
C1 C2 1.3802(15)
C1 C21 1.3804(17)
C1 H103 0.9500
C2 C3 1.3953(13)
C2 H101 0.9500
C3 C4 1.4081(13)
C3 C26 1.5196(12)
C4 C22 1.4103(12)
C5 C6 1.5155(12)
C5 C20 1.5212(13)
C5 H5 1.0000
C6 C29 1.3896(13)
C7 C31 1.3872(13)
C7 C8 1.5168(13)
C8 C32 1.5258(13)
C8 H3 1.0000
C9 C10 1.4095(12)
C9 C15 1.4130(12)
C10 C14 1.3962(12)
C10 C11 1.5223(12)
C11 C33 1.5243(14)
C11 C12 1.5248(14)
C11 H11 1.0000
C12 H12A 0.9800
C12 H12B 0.9800
C12 H12C 0.9800
C13 C14 1.3833(14)
C13 C19 1.3820(15)
C13 H13 0.9500
C14 H14 0.9500
C15 C19 1.3948(13)
C15 C16 1.5216(14)
C16 C18 1.5236(18)
C16 C17 1.5320(17)
C16 H16 1.0000
C17 H17A 0.9800
C17 H17B 0.9800
C17 H17C 0.9800
C18 H18A 0.9800
C18 H18B 0.9800
C18 H18C 0.9800
C19 H19 0.9500
C20 H20A 0.9800
C20 H20B 0.9800
C20 H20C 0.9800
C21 C22 1.3922(14)
C21 H21 0.9500
C22 C23 1.5179(14)
C23 C24 1.5262(15)
C23 C25 1.5317(15)
C23 H23 1.0000
C24 H24A 0.9800
C24 H24B 0.9800
C24 H24C 0.9800
C25 H25A 0.9800
C25 H25B 0.9800
C25 H25C 0.9800
C26 C27 1.5283(14)
C26 C28 1.5270(13)
C26 H26 1.0000
C27 H27A 0.9800
C27 H27B 0.9800
C27 H27C 0.9800
C28 H28A 0.9800
C28 H28B 0.9800
C28 H28C 0.9800
C29 C30 1.3853(15)
C29 H29 0.9500
C30 C31 1.3819(15)
C30 H30 0.9500
C31 H31 0.9500
C32 H32A 0.9800
C32 H32B 0.9800
C32 H32C 0.9800
C33 H33A 0.9800
C33 H33B 0.9800
C33 H33C 0.9800
